data_2005548
loop_
_publ_author_name
'Thorarensen, A.'
'Swiss, K. A.'
'Denmark, S. E.'

_publ_section_title
;(2a<i>S</i>,3<i>S</i>,6<i>S</i>,7<i>S</i>,7b<i>R</i>)-7-[(Dimethylphenyl)silyl]-2-oxo-6-[(1<i>R</i>,2<i>S</i>)-2-phenylcyclohexyloxy]-2a,3,6,7,7a,7b-hexahydro-2<i>H</i>-1,4,5-trioxa-4a-azacyclopenta[<i>cd</i>]indene-3-carboxylic
 Acid 1-Methylethyl Ester
;
_journal_issue 10
_journal_name_full 'Acta Crystallographica Section C'
_journal_page_first 2558
_journal_page_last 2561
_journal_paper_doi 10.1107/S0108270196005434
_journal_volume 52
_journal_year 1996
_chemical_formula_analytical 'C31 H39 N1 O7 Si1'
_chemical_formula_moiety 'C31 H39 N1 O7 Si1'
_chemical_formula_structural 'C31 H39 N1 O7 Si1'
_chemical_formula_sum 'C31 H39 N O7 Si'
_chemical_formula_weight 565.72
_chemical_name_systematic
;
(2aS,3S,6S,7S,7bR)-2-oxo-6-[(1R,2S)-2-phenylcyclohexyloxy]-8-
[(dimethylphenyl)silyl]-2a,3,6,7,7a,7b-hexahydro-2H-1,4,5-trioxa-4a-
azacyclopenta[cd]indene-3-carboxylic Acid 1-Methylethyl Ester
;
_chemical_temperature_decomposition 210
_space_group_IT_number 19
_symmetry_cell_setting orthorhombic
_symmetry_space_group_name_Hall 'P 2ac 2ab'
_symmetry_space_group_name_H-M 'P 21 21 21'
_audit_creation_method SHELXL
_cell_angle_alpha 90.00
_cell_angle_beta 90.00
_cell_angle_gamma 90.00
_cell_formula_units_Z 4
_cell_length_a 9.9730(10)
_cell_length_b 10.7410(10)
_cell_length_c 27.527(3)
_cell_measurement_reflns_used 270
_cell_measurement_temperature 198(2)
_cell_measurement_theta_max 23.00
_cell_measurement_theta_min 1.48
_cell_volume 2948.7(5)
_computing_cell_refinement 'SAINT (Siemens, 1994)'
_computing_data_collection 'SMART (Siemens, 1994)'
_computing_data_reduction SAINT
_computing_molecular_graphics 'SHELXTL-Plus (Siemens, 1994) and ORTEP (Johnson, 1971)'
_computing_publication_material 'CIFTAB SHELXL93'
_computing_structure_refinement 'SHELXL93 (Sheldrick, 1993)'
_computing_structure_solution 'SHELXS86 (Sheldrick, 1990)'
_diffrn_ambient_temperature 198(2)
_diffrn_measurement_device 'Siemens 3-circle platform CCD'
_diffrn_measurement_method '\w scans'
_diffrn_radiation_monochromator graphite
_diffrn_radiation_source 'normal-focus sealed tube'
_diffrn_radiation_type MoK\a
_diffrn_radiation_wavelength 0.71073
_diffrn_reflns_av_R_equivalents 0.1862
_diffrn_reflns_av_sigmaI/netI 0.1890
_diffrn_reflns_limit_h_max 12
_diffrn_reflns_limit_h_min -13
_diffrn_reflns_limit_k_max 13
_diffrn_reflns_limit_k_min -7
_diffrn_reflns_limit_l_max 34
_diffrn_reflns_limit_l_min -36
_diffrn_reflns_number 12795
_diffrn_reflns_theta_max 23.00
_diffrn_reflns_theta_min 1.48
_diffrn_standards_decay_% 0
_diffrn_standards_interval_count '63 frames'
_diffrn_standards_interval_time 390
_diffrn_standards_number 24
_exptl_absorpt_coefficient_mu 0.127
_exptl_absorpt_correction_type none
_exptl_crystal_colour colorless
_exptl_crystal_density_diffrn 1.274
_exptl_crystal_density_meas ?
_exptl_crystal_description 'hollow rod'
_exptl_crystal_F_000 1208
_exptl_crystal_size_max 0.40
_exptl_crystal_size_mid 0.14
_exptl_crystal_size_min 0.08
_refine_diff_density_max 0.290
_refine_diff_density_min -0.282
_refine_ls_abs_structure_details 'Flack (1983)'
_refine_ls_abs_structure_Flack 0.8(4)
_refine_ls_extinction_coef 0.0020(4)
_refine_ls_extinction_method 'SHELXL93 (Sheldrick, 1993)'
_refine_ls_goodness_of_fit_all 1.116
_refine_ls_goodness_of_fit_obs 1.236
_refine_ls_hydrogen_treatment noref
_refine_ls_matrix_type full
_refine_ls_number_parameters 366
_refine_ls_number_reflns 4008
_refine_ls_number_restraints 0
_refine_ls_restrained_S_all 1.179
_refine_ls_restrained_S_obs 1.236
_refine_ls_R_factor_all 0.1905
_refine_ls_R_factor_obs 0.0905
_refine_ls_shift/esd_max 0.001
_refine_ls_shift/esd_mean 0.000
_refine_ls_structure_factor_coef Fsqd
_refine_ls_weighting_details 'w = 1/[\s^2^(Fo^2^)+5.5747P] where P=(Fo^2^+2Fc^2^)/3'
_refine_ls_weighting_scheme calc
_refine_ls_wR_factor_all 0.1653
_refine_ls_wR_factor_obs 0.1245
_reflns_number_observed 2265
_reflns_number_total 4088
_reflns_observed_criterion >2sigma(I)
_cod_data_source_file sk1015.cif
_cod_data_source_block I
_cod_depositor_comments
;
The following automatic conversions were performed:

'_chemical_melting_point' tag was changed to
'_chemical_temperature_decomposition' since the value had been '210
dec.'. The value '210 dec.' was changed to '210'.

Automatic conversion script
Id: cif_fix_values 1715 2011-07-08 13:25:40Z adriana 

The following automatic conversions were performed:

'_exptl_crystal_density_meas' value 'not measured' was changed to '?'
- the value is perceived as not measured.

Automatic conversion script
Id: cif_fix_values 3008 2015-01-20 13:52:24Z robertas 

The following automatic conversions were performed:

'_refine_ls_weighting_scheme' value 'calc w =
1/[\s^2^(Fo^2^)+5.5747P] where P=(Fo^2^+2Fc^2^)/3' was changed to
'calc'. New tag '_refine_ls_weighting_details' was created. The value
of the new tag was set to 'w = 1/[\s^2^(Fo^2^)+5.5747P] where
P=(Fo^2^+2Fc^2^)/3'.

Automatic conversion script
Id: cif_fix_values 3143 2015-03-26 13:38:13Z robertas 
;
_cod_original_formula_sum 'C31 H39 N1 O7 Si1'
_cod_database_code 2005548

loop_
_symmetry_equiv_pos_as_xyz
'x, y, z'
'-x+1/2, -y, z+1/2'
'-x, y+1/2, -z+1/2'
'x+1/2, -y+1/2, -z'

loop_
_atom_site_aniso_label
_atom_site_aniso_U_11
_atom_site_aniso_U_22
_atom_site_aniso_U_33
_atom_site_aniso_U_12
_atom_site_aniso_U_13
_atom_site_aniso_U_23
Si 0.031(2) 0.026(2) 0.0304(14) 0.0012(13) 0.0029(13) 0.0039(13)
O1 0.040(4) 0.023(4) 0.038(4) 0.002(3) -0.011(3) 0.000(3)
C2 0.041(7) 0.033(6) 0.029(6) 0.006(5) -0.005(5) 0.006(5)
C2A 0.025(6) 0.034(6) 0.040(6) 0.006(5) -0.007(5) -0.009(5)
C3 0.054(8) 0.032(7) 0.045(7) 0.005(6) -0.010(6) -0.006(6)
O4 0.043(4) 0.025(4) 0.034(4) 0.009(3) -0.008(3) -0.003(3)
C4A 0.031(6) 0.028(6) 0.022(5) -0.001(4) 0.004(5) 0.005(4)
C5 0.022(6) 0.024(5) 0.029(5) 0.006(4) 0.011(5) -0.005(4)
C6 0.030(6) 0.021(6) 0.028(5) 0.009(5) 0.002(5) -0.002(5)
N7A 0.030(5) 0.033(5) 0.035(4) 0.013(4) -0.006(4) 0.003(4)
O7 0.032(4) 0.028(4) 0.030(3) -0.001(3) -0.001(3) -0.002(3)
C7B 0.010(5) 0.027(6) 0.038(6) 0.000(4) 0.006(5) -0.007(5)
C8 0.056(8) 0.042(8) 0.015(5) 0.013(6) 0.001(6) -0.004(5)
O9 0.043(5) 0.034(5) 0.055(5) 0.014(4) -0.009(4) 0.011(4)
C10 0.056(8) 0.042(7) 0.048(7) 0.025(7) -0.020(6) 0.004(5)
C11 0.095(10) 0.051(9) 0.114(10) 0.031(8) 0.030(9) 0.051(8)
C12 0.084(10) 0.054(8) 0.081(9) 0.033(7) 0.013(8) -0.008(7)
O13 0.042(5) 0.036(5) 0.070(5) 0.009(4) -0.008(4) 0.002(4)
O14 0.114(8) 0.057(5) 0.033(4) 0.039(5) -0.008(5) -0.009(4)
C15 0.019(5) 0.021(6) 0.036(6) 0.008(4) 0.003(4) 0.000(5)
C16 0.041(7) 0.033(6) 0.039(6) -0.009(5) 0.007(6) -0.012(5)
C17 0.050(7) 0.035(6) 0.040(6) -0.014(6) -0.003(6) -0.005(5)
C18 0.031(6) 0.028(6) 0.047(7) -0.009(5) 0.010(5) 0.003(5)
C19 0.043(7) 0.036(6) 0.028(5) 0.004(6) 0.011(5) 0.014(5)
C20 0.044(6) 0.018(6) 0.029(6) -0.003(5) -0.008(5) -0.001(4)
C21 0.052(7) 0.033(6) 0.039(6) 0.002(5) 0.010(5) 0.009(5)
C22 0.035(6) 0.027(6) 0.042(6) 0.005(5) -0.008(5) 0.007(5)
O23 0.032(4) 0.024(4) 0.028(4) -0.003(3) -0.005(3) -0.001(3)
C24 0.037(6) 0.021(6) 0.026(5) -0.004(5) 0.000(5) -0.002(5)
C25 0.033(6) 0.026(6) 0.017(5) -0.007(5) 0.000(4) 0.006(4)
C26 0.033(6) 0.035(6) 0.042(6) -0.001(5) 0.000(5) 0.001(5)
C27 0.041(7) 0.029(6) 0.042(6) -0.010(5) 0.005(5) 0.003(5)
C28 0.037(7) 0.026(6) 0.061(7) 0.007(5) -0.004(6) -0.003(5)
C29 0.035(6) 0.028(6) 0.042(6) 0.003(5) -0.006(5) -0.006(5)
C30 0.012(5) 0.030(6) 0.037(6) -0.003(4) 0.002(5) -0.006(5)
C31 0.040(7) 0.058(8) 0.040(7) -0.005(6) 0.008(6) 0.005(6)
C32 0.053(8) 0.045(7) 0.041(7) 0.012(6) 0.009(6) 0.016(6)
C33 0.032(7) 0.032(6) 0.052(7) 0.002(5) 0.014(6) 0.004(5)
C34 0.039(7) 0.036(7) 0.045(7) -0.012(5) 0.008(6) -0.010(5)
C35 0.029(6) 0.031(6) 0.037(6) 0.003(5) -0.001(5) 0.002(5)

loop_
_atom_site_label
_atom_site_occupancy
_atom_site_fract_x
_atom_site_fract_y
_atom_site_fract_z
_atom_site_U_iso_or_equiv
_atom_site_thermal_displace_type
_atom_site_calc_flag
_atom_site_refinement_flags
_atom_site_type_symbol
Si 1 0.2709(2) 0.9354(2) 0.85474(9) 0.0290(7) Uani d . Si
O1 1 0.5023(6) 0.4472(5) 0.9067(2) 0.034(2) Uani d . O
C2 1 0.5536(9) 0.4917(8) 0.9532(3) 0.034(3) Uani d . C
H2 1 0.4836(9) 0.4857(8) 0.9791(3) 0.041 Uiso calc R H
C2A 1 0.5924(9) 0.6275(8) 0.9436(3) 0.033(3) Uani d . C
H2A 1 0.6904(9) 0.6421(8) 0.9488(3) 0.040 Uiso calc R H
C3 1 0.5086(11) 0.7185(9) 0.9714(4) 0.044(3) Uani d . C
O4 1 0.4542(6) 0.8062(5) 0.9421(2) 0.034(2) Uani d . O
C4A 1 0.4798(9) 0.7764(8) 0.8911(3) 0.027(2) Uani d . C
H4A 1 0.5417(9) 0.8406(8) 0.8774(3) 0.033 Uiso calc R H
C5 1 0.3502(8) 0.7767(7) 0.8617(3) 0.025(2) Uani d . C
H5 1 0.3764(8) 0.7506(7) 0.8282(3) 0.030 Uiso calc R H
C6 1 0.2575(9) 0.6731(7) 0.8807(3) 0.026(2) Uani d . C
H6 1 0.1889(9) 0.7111(7) 0.9027(3) 0.032 Uiso calc R H
N7A 1 0.4546(7) 0.5490(7) 0.8801(2) 0.033(2) Uani d . N
O7 1 0.3321(5) 0.5825(5) 0.9076(2) 0.030(2) Uani d . O
C7B 1 0.5517(8) 0.6498(7) 0.8911(3) 0.025(2) Uani d . C
H7B 1 0.6304(8) 0.6488(7) 0.8686(3) 0.030 Uiso calc R H
C8 1 0.6732(12) 0.4069(10) 0.9646(3) 0.037(3) Uani d . C
O9 1 0.6257(6) 0.2938(6) 0.9744(2) 0.044(2) Uani d . O
C10 1 0.7248(11) 0.1953(9) 0.9844(4) 0.049(3) Uani d . C
H10 1 0.7928(11) 0.2262(9) 1.0082(4) 0.058 Uiso calc R H
C11 1 0.6429(11) 0.0902(10) 1.0072(4) 0.087(4) Uani d . C
H11A 1 0.7023(17) 0.0204(30) 1.0151(26) 0.130 Uiso calc R H
H11B 1 0.5741(52) 0.0624(50) 0.9842(12) 0.130 Uiso calc R H
H11C 1 0.5998(64) 0.1204(23) 1.0370(16) 0.130 Uiso calc R H
C12 1 0.7921(11) 0.1559(9) 0.9394(4) 0.073(4) Uani d . C
H12A 1 0.7247(12) 0.1319(62) 0.9152(9) 0.110 Uiso calc R H
H12B 1 0.8506(56) 0.0846(42) 0.9462(6) 0.110 Uiso calc R H
H12C 1 0.8460(56) 0.2249(23) 0.9266(14) 0.110 Uiso calc R H
O13 1 0.7883(7) 0.4377(6) 0.9638(2) 0.049(2) Uani d . O
O14 1 0.4923(9) 0.7241(7) 1.0144(2) 0.068(3) Uani d . O
C15 1 0.4049(8) 1.0380(8) 0.8276(3) 0.025(2) Uani d . C
C16 1 0.4583(9) 1.1422(8) 0.8498(3) 0.038(3) Uani d . C
H16 1 0.4262(9) 1.1662(8) 0.8809(3) 0.045 Uiso calc R H
C17 1 0.5575(10) 1.2125(9) 0.8277(3) 0.042(3) Uani d . C
H17 1 0.5940(10) 1.2828(9) 0.8439(3) 0.050 Uiso calc R H
C18 1 0.6030(9) 1.1808(8) 0.7823(3) 0.035(3) Uani d . C
H18 1 0.6712(9) 1.2294(8) 0.7675(3) 0.043 Uiso calc R H
C19 1 0.5520(9) 1.0803(8) 0.7581(3) 0.035(2) Uani d . C
H19 1 0.5831(9) 1.0590(8) 0.7266(3) 0.043 Uiso calc R H
C20 1 0.4539(9) 1.0104(7) 0.7808(3) 0.030(2) Uani d . C
H20 1 0.4178(9) 0.9407(7) 0.7641(3) 0.036 Uiso calc R H
C21 1 0.2137(9) 0.9946(8) 0.9144(3) 0.042(3) Uani d . C
H21A 1 0.2917(9) 1.0159(45) 0.9344(7) 0.062 Uiso calc R H
H21B 1 0.1608(42) 0.9303(18) 0.9308(8) 0.062 Uiso calc R H
H21C 1 0.1583(43) 1.0689(28) 0.9096(3) 0.062 Uiso calc R H
C22 1 0.1331(8) 0.9228(8) 0.8100(3) 0.035(2) Uani d . C
H22A 1 0.0896(32) 1.0040(13) 0.8063(13) 0.052 Uiso calc R H
H22B 1 0.0673(25) 0.8617(33) 0.8214(9) 0.052 Uiso calc R H
H22C 1 0.1695(10) 0.8960(43) 0.7786(5) 0.052 Uiso calc R H
O23 1 0.1924(5) 0.6218(5) 0.8407(2) 0.028(2) Uani d . O
C24 1 0.1025(8) 0.5206(7) 0.8521(3) 0.028(2) Uani d . C
H24 1 0.0803(8) 0.5238(7) 0.8875(3) 0.033 Uiso calc R H
C25 1 -0.0262(8) 0.5350(7) 0.8229(3) 0.025(2) Uani d . C
H25 1 -0.0009(8) 0.5319(7) 0.7878(3) 0.031 Uiso calc R H
C26 1 -0.1200(9) 0.4257(8) 0.8324(3) 0.037(3) Uani d . C
H26A 1 -0.2011(9) 0.4346(8) 0.8120(3) 0.044 Uiso calc R H
H26B 1 -0.1484(9) 0.4269(8) 0.8668(3) 0.044 Uiso calc R H
C27 1 -0.0527(10) 0.3005(8) 0.8212(3) 0.038(3) Uani d . C
H27A 1 -0.1147(10) 0.2318(8) 0.8297(3) 0.045 Uiso calc R H
H27B 1 -0.0332(10) 0.2951(8) 0.7860(3) 0.045 Uiso calc R H
C28 1 0.0771(9) 0.2856(8) 0.8498(4) 0.041(3) Uani d . C
H28A 1 0.1226(9) 0.2079(8) 0.8397(4) 0.049 Uiso calc R H
H28B 1 0.0565(9) 0.2793(8) 0.8849(4) 0.049 Uiso calc R H
C29 1 0.1709(9) 0.3970(7) 0.8410(3) 0.035(2) Uani d . C
H29A 1 0.2515(9) 0.3883(7) 0.8618(3) 0.042 Uiso calc R H
H29B 1 0.2007(9) 0.3966(7) 0.8067(3) 0.042 Uiso calc R H
C30 1 -0.0974(8) 0.6573(8) 0.8312(3) 0.026(2) Uani d . C
C31 1 -0.1685(10) 0.7125(10) 0.7935(3) 0.046(3) Uani d . C
H31 1 -0.1738(10) 0.6705(10) 0.7632(3) 0.055 Uiso calc R H
C32 1 -0.2320(10) 0.8268(9) 0.7986(4) 0.046(3) Uani d . C
H32 1 -0.2785(10) 0.8630(9) 0.7720(4) 0.056 Uiso calc R H
C33 1 -0.2267(9) 0.8859(8) 0.8422(4) 0.039(3) Uani d . C
H33 1 -0.2680(9) 0.9651(8) 0.8459(4) 0.047 Uiso calc R H
C34 1 -0.1624(9) 0.8324(9) 0.8808(4) 0.040(3) Uani d . C
H34 1 -0.1610(9) 0.8737(9) 0.9113(4) 0.048 Uiso calc R H
C35 1 -0.0988(9) 0.7175(9) 0.8755(3) 0.032(3) Uani d . C
H35 1 -0.0559(9) 0.6802(9) 0.9027(3) 0.039 Uiso calc R H

loop_
_atom_type_symbol
_atom_type_description
_atom_type_scat_dispersion_real
_atom_type_scat_dispersion_imag
_atom_type_scat_source
C C 0.0033 0.0016 'International Tables Vol C Tables 4.2.6.8 and 6.1.1.4'
H H 0.0000 0.0000 'International Tables Vol C Tables 4.2.6.8 and 6.1.1.4'
N N 0.0061 0.0033 'International Tables Vol C Tables 4.2.6.8 and 6.1.1.4'
O O 0.0106 0.0060 'International Tables Vol C Tables 4.2.6.8 and 6.1.1.4'
Si Si 0.0817 0.0704 'International Tables Vol C Tables 4.2.6.8 and 6.1.1.4'

loop_
_geom_angle_atom_site_label_1
_geom_angle_atom_site_label_2
_geom_angle_atom_site_label_3
_geom_angle
_geom_angle_publ_flag
C22 Si C21 112.7(4) ?
C22 Si C15 107.8(4) ?
C21 Si C15 111.6(4) ?
C22 Si C5 108.2(4) ?
C21 Si C5 110.4(4) ?
C15 Si C5 105.7(4) ?
N7A O1 C2 108.8(6) ?
O1 C2 C2A 104.4(6) ?
O1 C2 C8 104.9(7) ?
C2A C2 C8 113.9(8) ?
O1 C2 H2 111.1(4) ?
C2A C2 H2 111.1(5) ?
C8 C2 H2 111.1(5) ?
C3 C2A C7B 103.6(7) ?
C3 C2A C2 113.1(8) ?
C7B C2A C2 104.3(7) ?
C3 C2A H2A 111.8(5) ?
C7B C2A H2A 111.8(5) ?
C2 C2A H2A 111.8(5) ?
O14 C3 O4 120.0(9) ?
O14 C3 C2A 128.0(10) ?
O4 C3 C2A 111.9(8) ?
C3 O4 C4A 110.5(7) ?
O4 C4A C5 111.2(7) ?
O4 C4A C7B 106.1(6) ?
C5 C4A C7B 113.3(7) ?
O4 C4A H4A 108.7(4) ?
C5 C4A H4A 108.7(4) ?
C7B C4A H4A 108.7(4) ?
C4A C5 C6 109.1(7) ?
C4A C5 Si 114.2(6) ?
C6 C5 Si 115.9(6) ?
C4A C5 H5 105.6(4) ?
C6 C5 H5 105.6(4) ?
Si C5 H5 105.6(3) ?
O23 C6 O7 112.5(6) ?
O23 C6 C5 107.3(6) ?
O7 C6 C5 110.8(7) ?
O23 C6 H6 108.7(4) ?
O7 C6 H6 108.7(4) ?
C5 C6 H6 108.7(4) ?
O1 N7A O7 101.7(5) yes
O1 N7A C7B 104.0(6) yes
O7 N7A C7B 104.9(6) yes
C6 O7 N7A 109.3(6) ?
N7A C7B C2A 104.6(7) ?
N7A C7B C4A 110.0(7) ?
C2A C7B C4A 105.2(7) ?
N7A C7B H7B 112.2(4) ?
C2A C7B H7B 112.2(5) ?
C4A C7B H7B 112.2(4) ?
O13 C8 O9 126.7(9) ?
O13 C8 C2 125.4(10) ?
O9 C8 C2 107.9(9) ?
C8 O9 C10 117.1(8) ?
C12 C10 O9 110.9(8) ?
C12 C10 C11 112.2(9) ?
O9 C10 C11 104.4(8) ?
C12 C10 H10 109.7(6) ?
O9 C10 H10 109.7(5) ?
C11 C10 H10 109.7(6) ?
C10 C11 H11A 109.5(5) ?
C10 C11 H11B 109.5(6) ?
H11A C11 H11B 109.5 ?
C10 C11 H11C 109.5(6) ?
H11A C11 H11C 109.5 ?
H11B C11 H11C 109.5 ?
C10 C12 H12A 109.5(6) ?
C10 C12 H12B 109.5(5) ?
H12A C12 H12B 109.47(7) ?
C10 C12 H12C 109.5(6) ?
H12A C12 H12C 109.5 ?
H12B C12 H12C 109.5 ?
C16 C15 C20 116.1(8) ?
C16 C15 Si 124.9(7) ?
C20 C15 Si 119.0(7) ?
C15 C16 C17 121.6(9) ?
C15 C16 H16 119.2(5) ?
C17 C16 H16 119.2(6) ?
C18 C17 C16 120.0(9) ?
C18 C17 H17 120.0(6) ?
C16 C17 H17 120.0(6) ?
C19 C18 C17 121.1(9) ?
C19 C18 H18 119.4(5) ?
C17 C18 H18 119.4(6) ?
C18 C19 C20 118.1(8) ?
C18 C19 H19 120.9(5) ?
C20 C19 H19 120.9(5) ?
C19 C20 C15 123.0(8) ?
C19 C20 H20 118.5(5) ?
C15 C20 H20 118.5(5) ?
Si C21 H21A 109.5(3) ?
Si C21 H21B 109.5(3) ?
H21A C21 H21B 109.5 ?
Si C21 H21C 109.5(3) ?
H21A C21 H21C 109.47(7) ?
H21B C21 H21C 109.47(7) ?
Si C22 H22A 109.5(3) ?
Si C22 H22B 109.5(3) ?
H22A C22 H22B 109.5 ?
Si C22 H22C 109.5(3) ?
H22A C22 H22C 109.5 ?
H22B C22 H22C 109.5 ?
C6 O23 C24 114.5(6) ?
O23 C24 C25 109.4(6) ?
O23 C24 C29 109.5(7) ?
C25 C24 C29 111.1(7) ?
O23 C24 H24 108.9(4) ?
C25 C24 H24 108.9(4) ?
C29 C24 H24 108.9(5) ?
C30 C25 C24 113.9(7) ?
C30 C25 C26 110.8(7) ?
C24 C25 C26 110.4(7) ?
C30 C25 H25 107.1(5) ?
C24 C25 H25 107.1(4) ?
C26 C25 H25 107.1(4) ?
C25 C26 C27 111.9(7) ?
C25 C26 H26A 109.2(4) ?
C27 C26 H26A 109.2(5) ?
C25 C26 H26B 109.2(4) ?
C27 C26 H26B 109.2(5) ?
H26A C26 H26B 107.9 ?
C28 C27 C26 111.1(7) ?
C28 C27 H27A 109.4(5) ?
C26 C27 H27A 109.4(5) ?
C28 C27 H27B 109.4(5) ?
C26 C27 H27B 109.4(5) ?
H27A C27 H27B 108.0 ?
C27 C28 C29 110.8(7) ?
C27 C28 H28A 109.5(5) ?
C29 C28 H28A 109.5(5) ?
C27 C28 H28B 109.5(5) ?
C29 C28 H28B 109.5(5) ?
H28A C28 H28B 108.1 ?
C24 C29 C28 112.0(7) ?
C24 C29 H29A 109.2(4) ?
C28 C29 H29A 109.2(5) ?
C24 C29 H29B 109.2(5) ?
C28 C29 H29B 109.2(5) ?
H29A C29 H29B 107.9 ?
C35 C30 C31 117.1(9) ?
C35 C30 C25 123.1(8) ?
C31 C30 C25 119.8(8) ?
C32 C31 C30 122.3(10) ?
C32 C31 H31 118.8(6) ?
C30 C31 H31 118.8(6) ?
C33 C32 C31 119.0(10) ?
C33 C32 H32 120.5(6) ?
C31 C32 H32 120.5(6) ?
C32 C33 C34 120.5(9) ?
C32 C33 H33 119.7(6) ?
C34 C33 H33 119.7(6) ?
C33 C34 C35 120.2(9) ?
C33 C34 H34 119.9(6) ?
C35 C34 H34 119.9(6) ?
C30 C35 C34 120.7(9) ?
C30 C35 H35 119.6(5) ?
C34 C35 H35 119.6(6) ?

loop_
_geom_bond_atom_site_label_1
_geom_bond_atom_site_label_2
_geom_bond_distance
_geom_bond_publ_flag
Si C22 1.850(8) no
Si C21 1.851(8) no
Si C15 1.886(8) no
Si C5 1.889(8) no
O1 N7A 1.399(8) yes
O1 C2 1.460(9) yes
C2 C2A 1.532(11) no
C2 C8 1.533(12) no
C2 H2 1.00 ?
C2A C3 1.497(12) yes
C2A C7B 1.522(11) no
C2A H2A 1.00 ?
C3 O14 1.196(10) no
C3 O4 1.355(11) yes
O4 C4A 1.460(9) yes
C4A C5 1.525(11) no
C4A C7B 1.537(10) no
C4A H4A 1.00 ?
C5 C6 1.539(11) ?
C5 H5 1.00 ?
C6 O23 1.393(9) ?
C6 O7 1.431(9) ?
C6 H6 1.00 ?
N7A O7 1.482(8) ?
N7A C7B 1.484(10) ?
C7B H7B 1.00 ?
C8 O13 1.195(11) ?
C8 O9 1.331(11) ?
O9 C10 1.474(10) ?
C10 C12 1.471(12) ?
C10 C11 1.529(13) ?
C10 H10 1.00 ?
C11 H11A 0.98 ?
C11 H11B 0.98 ?
C11 H11C 0.98 ?
C12 H12A 0.98 ?
C12 H12B 0.98 ?
C12 H12C 0.98 ?
C15 C16 1.381(11) ?
C15 C20 1.410(10) ?
C16 C17 1.386(12) ?
C16 H16 0.95 ?
C17 C18 1.371(11) ?
C17 H17 0.95 ?
C18 C19 1.367(11) ?
C18 H18 0.95 ?
C19 C20 1.382(11) ?
C19 H19 0.95 ?
C20 H20 0.95 ?
C21 H21A 0.98 ?
C21 H21B 0.98 ?
C21 H21C 0.98 ?
C22 H22A 0.98 ?
C22 H22B 0.98 ?
C22 H22C 0.98 ?
O23 C24 1.443(9) ?
C24 C25 1.523(11) ?
C24 C29 1.524(10) ?
C24 H24 1.00 ?
C25 C30 1.511(11) ?
C25 C26 1.524(10) ?
C25 H25 1.00 ?
C26 C27 1.534(11) ?
C26 H26A 0.99 ?
C26 H26B 0.99 ?
C27 C28 1.523(12) ?
C27 H27A 0.99 ?
C27 H27B 0.99 ?
C28 C29 1.537(11) ?
C28 H28A 0.99 ?
C28 H28B 0.99 ?
C29 H29A 0.99 ?
C29 H29B 0.99 ?
C30 C35 1.380(11) ?
C30 C31 1.389(11) ?
C31 C32 1.389(12) ?
C31 H31 0.95 ?
C32 C33 1.358(11) ?
C32 H32 0.95 ?
C33 C34 1.369(11) ?
C33 H33 0.95 ?
C34 C35 1.396(11) ?
C34 H34 0.95 ?
C35 H35 0.95 ?

loop_
_geom_torsion_atom_site_label_1
_geom_torsion_atom_site_label_2
_geom_torsion_atom_site_label_3
_geom_torsion_atom_site_label_4
_geom_torsion
_geom_torsion_publ_flag
N7A O1 C2 C2A -25.3(8) ?
N7A O1 C2 C8 -145.4(7) ?
O1 C2 C2A C3 114.5(8) ?
C8 C2 C2A C3 -131.6(8) ?
O1 C2 C2A C7B 2.6(8) ?
C8 C2 C2A C7B 116.5(8) ?
C7B C2A C3 O14 168.9(11) ?
C2 C2A C3 O14 56.7(15) ?
C7B C2A C3 O4 -15.1(11) ?
C2 C2A C3 O4 -127.3(9) ?
O14 C3 O4 C4A -176.4(10) ?
C2A C3 O4 C4A 7.2(11) ?
C3 O4 C4A C5 127.4(8) ?
C3 O4 C4A C7B 3.8(10) ?
O4 C4A C5 C6 -63.7(8) ?
C7B C4A C5 C6 55.7(9) ?
O4 C4A C5 Si 67.8(8) ?
C7B C4A C5 Si -172.8(5) ?
C22 Si C5 C4A 170.5(6) ?
C21 Si C5 C4A -65.7(7) ?
C15 Si C5 C4A 55.2(7) ?
C22 Si C5 C6 -61.4(7) ?
C21 Si C5 C6 62.4(7) ?
C15 Si C5 C6 -176.7(6) ?
C4A C5 C6 O23 -142.6(6) ?
Si C5 C6 O23 86.8(7) ?
C4A C5 C6 O7 -19.5(9) ?
Si C5 C6 O7 -150.1(5) ?
C2 O1 N7A O7 -70.9(7) ?
C2 O1 N7A C7B 37.9(8) ?
O23 C6 O7 N7A 73.9(8) ?
C5 C6 O7 N7A -46.2(8) ?
O1 N7A O7 C6 -170.5(6) yes
C7B N7A O7 C6 81.3(7) ?
O1 N7A C7B C2A -34.7(8) yes
O7 N7A C7B C2A 71.8(7) ?
O1 N7A C7B C4A -147.2(6) yes
O7 N7A C7B C4A -40.8(8) ?
C3 C2A C7B N7A -99.6(8) ?
C2 C2A C7B N7A 19.0(8) ?
C3 C2A C7B C4A 16.3(9) ?
C2 C2A C7B C4A 134.9(7) ?
O4 C4A C7B N7A 99.3(8) ?
C5 C4A C7B N7A -22.9(9) ?
O4 C4A C7B C2A -12.8(9) ?
C5 C4A C7B C2A -135.0(7) ?
O1 C2 C8 O13 109.4(10) ?
C2A C2 C8 O13 -4.2(13) ?
O1 C2 C8 O9 -69.4(8) ?
C2A C2 C8 O9 177.0(7) ?
O13 C8 O9 C10 -1.5(14) ?
C2 C8 O9 C10 177.3(7) ?
C8 O9 C10 C12 -73.7(11) ?
C8 O9 C10 C11 165.3(8) ?
C22 Si C15 C16 126.5(8) ?
C21 Si C15 C16 2.2(9) ?
C5 Si C15 C16 -117.9(8) ?
C22 Si C15 C20 -51.9(7) ?
C21 Si C15 C20 -176.2(6) ?
C5 Si C15 C20 63.7(7) ?
C20 C15 C16 C17 -2.1(13) ?
Si C15 C16 C17 179.5(7) ?
C15 C16 C17 C18 1.3(15) ?
C16 C17 C18 C19 0.1(15) ?
C17 C18 C19 C20 -0.7(14) ?
C18 C19 C20 C15 -0.2(13) ?
C16 C15 C20 C19 1.6(12) ?
Si C15 C20 C19 -179.9(7) ?
O7 C6 O23 C24 56.8(9) ?
C5 C6 O23 C24 178.9(6) ?
C6 O23 C24 C25 137.5(7) ?
C6 O23 C24 C29 -100.5(8) ?
O23 C24 C25 C30 -57.5(9) ?
C29 C24 C25 C30 -178.5(7) ?
O23 C24 C25 C26 177.1(6) ?
C29 C24 C25 C26 56.1(9) ?
C30 C25 C26 C27 176.6(8) ?
C24 C25 C26 C27 -56.4(9) ?
C25 C26 C27 C28 55.8(10) ?
C26 C27 C28 C29 -54.1(10) ?
O23 C24 C29 C28 -176.8(7) ?
C25 C24 C29 C28 -55.9(9) ?
C27 C28 C29 C24 54.8(10) ?
C24 C25 C30 C35 -34.5(11) ?
C26 C25 C30 C35 90.7(10) ?
C24 C25 C30 C31 147.2(8) ?
C26 C25 C30 C31 -87.7(10) ?
C35 C30 C31 C32 3.8(14) ?
C25 C30 C31 C32 -177.8(8) ?
C30 C31 C32 C33 -1.2(16) ?
C31 C32 C33 C34 -1.5(15) ?
C32 C33 C34 C35 1.5(14) ?
C31 C30 C35 C34 -3.8(13) ?
C25 C30 C35 C34 177.8(8) ?
C33 C34 C35 C30 1.3(14) ?

loop_
_cod_related_entry_id
_cod_related_entry_database
_cod_related_entry_code
1 ChemSpider 9941618
